data_4346525
loop_
_publ_author_name
'Clouston, Laura J.'
'Bernales, Varinia'
'Cammarota, Ryan C.'
'Carlson, Rebecca K.'
'Bill, Eckhard'
'Gagliardi, Laura'
'Lu, Connie C.'

_publ_section_title
;
 Heterobimetallic Complexes That Bond Vanadium to Iron, Cobalt, and
 Nickel.
;
_journal_issue 24
_journal_name_full 'Inorganic chemistry'
_journal_page_first 11669
_journal_page_last 11679
_journal_paper_doi 10.1021/acs.inorgchem.5b01631
_journal_volume 54
_journal_year 2015
_chemical_formula_moiety 'C39 H60 N4 P3 Co V, 0.5(C7 H8)'
_chemical_formula_sum 'C42.5 H64 Co N4 P3 V'
_chemical_formula_weight 833.76
_chemical_name_common 3_CoVL
_space_group_IT_number 2
_space_group_name_Hall '-P 1'
_space_group_name_H-M_alt 'P -1'
_symmetry_cell_setting triclinic
_symmetry_space_group_name_H-M 'P -1'
_atom_sites_solution_hydrogens geom
_atom_sites_solution_primary direct
_atom_sites_solution_secondary difmap
_audit_creation_method SHELXL-97
_cell_angle_alpha 70.7790(10)
_cell_angle_beta 80.6530(10)
_cell_angle_gamma 82.7400(10)
_cell_formula_units_Z 2
_cell_length_a 11.1828(6)
_cell_length_b 14.1917(7)
_cell_length_c 14.3156(7)
_cell_measurement_reflns_used 9901
_cell_measurement_temperature 173(2)
_cell_measurement_theta_max 27.36
_cell_measurement_theta_min 2.30
_cell_volume 2110.31(19)
_computing_cell_refinement 'SAINT, Bruker'
_computing_data_collection 'APEX II, Bruker'
_computing_data_reduction 'SAINT, Bruker'
_computing_molecular_graphics 'SHELXTL, Bruker'
_computing_structure_refinement 'SHELXL-97 (Sheldrick, 2008)'
_computing_structure_solution 'SHELXS-97 (Sheldrick, 2008)'
_diffrn_ambient_temperature 173(2)
_diffrn_measured_fraction_theta_full 0.986
_diffrn_measured_fraction_theta_max 0.986
_diffrn_measurement_device_type 'Bruker APEX II CCD'
_diffrn_measurement_method 'area detector, omega scans per phi'
_diffrn_radiation_monochromator graphite
_diffrn_radiation_source 'normal-focus sealed tube'
_diffrn_radiation_type MoK\a
_diffrn_radiation_wavelength 0.71073
_diffrn_reflns_av_R_equivalents 0.0310
_diffrn_reflns_av_sigmaI/netI 0.0449
_diffrn_reflns_limit_h_max 14
_diffrn_reflns_limit_h_min -13
_diffrn_reflns_limit_k_max 18
_diffrn_reflns_limit_k_min -18
_diffrn_reflns_limit_l_max 18
_diffrn_reflns_limit_l_min -18
_diffrn_reflns_number 22893
_diffrn_reflns_theta_full 27.40
_diffrn_reflns_theta_max 27.40
_diffrn_reflns_theta_min 1.52
_exptl_absorpt_coefficient_mu 0.763
_exptl_absorpt_correction_T_max 0.9276
_exptl_absorpt_correction_T_min 0.6410
_exptl_absorpt_correction_type multi-scan
_exptl_absorpt_process_details 'SADABS, R. Blessing, 1995'
_exptl_crystal_colour brown
_exptl_crystal_density_diffrn 1.312
_exptl_crystal_density_method 'not measured'
_exptl_crystal_description block
_exptl_crystal_F_000 884
_exptl_crystal_size_max 0.64
_exptl_crystal_size_mid 0.27
_exptl_crystal_size_min 0.10
_refine_diff_density_max 0.533
_refine_diff_density_min -0.335
_refine_diff_density_rms 0.064
_refine_ls_extinction_method none
_refine_ls_goodness_of_fit_ref 1.024
_refine_ls_hydrogen_treatment constr
_refine_ls_matrix_type full
_refine_ls_number_parameters 474
_refine_ls_number_reflns 9488
_refine_ls_number_restraints 0
_refine_ls_restrained_S_all 1.024
_refine_ls_R_factor_all 0.0579
_refine_ls_R_factor_gt 0.0377
_refine_ls_shift/su_max 0.001
_refine_ls_shift/su_mean 0.000
_refine_ls_structure_factor_coef Fsqd
_refine_ls_weighting_details 'calc w=1/[\s^2^(Fo^2^)+(0.0396P)^2^+0.9475P] where P=(Fo^2^+2Fc^2^)/3'
_refine_ls_weighting_scheme calc
_refine_ls_wR_factor_gt 0.0818
_refine_ls_wR_factor_ref 0.0927
_reflns_number_gt 7277
_reflns_number_total 9488
_reflns_threshold_expression >2sigma(I)
_cod_data_source_file ic5b01631_si_002.cif
_cod_data_source_block 13029zz_compound_3
_cod_original_sg_symbol_H-M P-1
_cod_original_formula_sum 'C42.50 H64 Co N4 P3 V'
_cod_database_code 4346525

loop_
_symmetry_equiv_pos_as_xyz
'x, y, z'
'-x, -y, -z'

loop_
_atom_site_label
_atom_site_type_symbol
_atom_site_fract_x
_atom_site_fract_y
_atom_site_fract_z
_atom_site_U_iso_or_equiv
_atom_site_adp_type
_atom_site_occupancy
_atom_site_symmetry_multiplicity
_atom_site_calc_flag
_atom_site_refinement_flags
_atom_site_disorder_assembly
_atom_site_disorder_group
Co1 Co 0.27839(3) 0.16727(2) 0.17749(2) 0.01891(8) Uani 1 1 d . . .
V1 V 0.20754(3) 0.27095(3) 0.25475(3) 0.01863(9) Uani 1 1 d . . .
P1 P 0.17764(5) 0.25009(4) 0.04723(4) 0.02261(13) Uani 1 1 d . . .
P2 P 0.19380(6) 0.04172(4) 0.30020(4) 0.02537(14) Uani 1 1 d . . .
P3 P 0.46464(5) 0.20627(4) 0.18033(4) 0.02433(13) Uani 1 1 d . . .
N1 N 0.06774(16) 0.33432(13) 0.18468(13) 0.0221(4) Uani 1 1 d . . .
N2 N 0.17279(17) 0.17943(13) 0.39155(13) 0.0211(4) Uani 1 1 d . . .
N3 N 0.33853(16) 0.35764(14) 0.22946(14) 0.0236(4) Uani 1 1 d . . .
N4 N 0.12652(16) 0.37625(12) 0.33808(13) 0.0185(4) Uani 1 1 d . . .
C1 C -0.00259(19) 0.38739(15) 0.32672(16) 0.0209(4) Uani 1 1 d . . .
C2 C -0.0934(2) 0.41176(16) 0.39429(17) 0.0262(5) Uani 1 1 d . . .
H2A H -0.0733 0.4204 0.4528 0.031 Uiso 1 1 calc R . .
C3 C -0.2140(2) 0.42372(18) 0.37745(19) 0.0319(6) Uani 1 1 d . . .
H3A H -0.2768 0.4402 0.4241 0.038 Uiso 1 1 calc R . .
C4 C -0.2409(2) 0.41133(19) 0.29191(19) 0.0337(6) Uani 1 1 d . . .
H4A H -0.3229 0.4214 0.2788 0.040 Uiso 1 1 calc R . .
C5 C -0.1505(2) 0.38437(18) 0.22434(18) 0.0295(5) Uani 1 1 d . . .
H5A H -0.1716 0.3760 0.1661 0.035 Uiso 1 1 calc R . .
C6 C -0.0287(2) 0.36948(15) 0.24134(16) 0.0224(5) Uani 1 1 d . . .
C7 C 0.0423(2) 0.31898(17) 0.09462(16) 0.0248(5) Uani 1 1 d . . .
H7A H 0.0252 0.3843 0.0438 0.030 Uiso 1 1 calc R . .
H7B H -0.0297 0.2799 0.1096 0.030 Uiso 1 1 calc R . .
C8 C 0.2388(2) 0.35320(18) -0.06251(17) 0.0304(5) Uani 1 1 d . . .
H8A H 0.1699 0.3870 -0.1011 0.037 Uiso 1 1 calc R . .
C9 C 0.2854(3) 0.4306(2) -0.0268(2) 0.0415(7) Uani 1 1 d . . .
H9A H 0.3120 0.4872 -0.0846 0.062 Uiso 1 1 calc R . .
H9B H 0.3539 0.3999 0.0106 0.062 Uiso 1 1 calc R . .
H9C H 0.2199 0.4545 0.0164 0.062 Uiso 1 1 calc R . .
C10 C 0.3373(2) 0.3163(2) -0.13276(19) 0.0419(7) Uani 1 1 d . . .
H10A H 0.3703 0.3739 -0.1861 0.063 Uiso 1 1 calc R . .
H10B H 0.3020 0.2744 -0.1620 0.063 Uiso 1 1 calc R . .
H10C H 0.4026 0.2770 -0.0953 0.063 Uiso 1 1 calc R . .
C11 C 0.1033(2) 0.17545(19) -0.00917(18) 0.0315(5) Uani 1 1 d . . .
H11A H 0.0393 0.1412 0.0443 0.038 Uiso 1 1 calc R . .
C12 C 0.0357(3) 0.2364(2) -0.09721(19) 0.0425(7) Uani 1 1 d . . .
H12A H -0.0114 0.1922 -0.1145 0.064 Uiso 1 1 calc R . .
H12B H 0.0944 0.2673 -0.1547 0.064 Uiso 1 1 calc R . .
H12C H -0.0194 0.2887 -0.0789 0.064 Uiso 1 1 calc R . .
C13 C 0.1894(3) 0.0912(2) -0.0325(2) 0.0437(7) Uani 1 1 d . . .
H13A H 0.1428 0.0459 -0.0486 0.066 Uiso 1 1 calc R . .
H13B H 0.2308 0.0540 0.0256 0.066 Uiso 1 1 calc R . .
H13C H 0.2498 0.1198 -0.0896 0.066 Uiso 1 1 calc R . .
C14 C 0.15099(19) 0.32585(16) 0.44100(15) 0.0201(4) Uani 1 1 d . . .
C15 C 0.1558(2) 0.37513(17) 0.50832(17) 0.0257(5) Uani 1 1 d . . .
H15A H 0.1468 0.4462 0.4879 0.031 Uiso 1 1 calc R . .
C16 C 0.1739(2) 0.32132(18) 0.60615(17) 0.0314(6) Uani 1 1 d . . .
H16A H 0.1774 0.3550 0.6529 0.038 Uiso 1 1 calc R . .
C17 C 0.1867(2) 0.21834(18) 0.63414(17) 0.0316(6) Uani 1 1 d . . .
H17A H 0.1975 0.1811 0.7012 0.038 Uiso 1 1 calc R . .
C18 C 0.1842(2) 0.16781(17) 0.56648(16) 0.0260(5) Uani 1 1 d . . .
H18A H 0.1932 0.0967 0.5877 0.031 Uiso 1 1 calc R . .
C19 C 0.16840(19) 0.22069(16) 0.46715(16) 0.0205(4) Uani 1 1 d . . .
C20 C 0.1846(2) 0.07116(16) 0.41762(16) 0.0250(5) Uani 1 1 d . . .
H20A H 0.1134 0.0422 0.4644 0.030 Uiso 1 1 calc R . .
H20B H 0.2589 0.0433 0.4498 0.030 Uiso 1 1 calc R . .
C21 C 0.0352(2) 0.01024(19) 0.30960(18) 0.0347(6) Uani 1 1 d . . .
H21A H 0.0169 -0.0423 0.3755 0.042 Uiso 1 1 calc R . .
C22 C -0.0545(2) 0.1009(2) 0.3086(2) 0.0448(7) Uani 1 1 d . . .
H22A H -0.1378 0.0809 0.3201 0.067 Uiso 1 1 calc R . .
H22B H -0.0413 0.1529 0.2437 0.067 Uiso 1 1 calc R . .
H22C H -0.0421 0.1271 0.3614 0.067 Uiso 1 1 calc R . .
C23 C 0.0180(3) -0.0335(2) 0.2287(2) 0.0566(9) Uani 1 1 d . . .
H23A H -0.0690 -0.0348 0.2270 0.085 Uiso 1 1 calc R . .
H23B H 0.0568 -0.1018 0.2436 0.085 Uiso 1 1 calc R . .
H23C H 0.0553 0.0080 0.1638 0.085 Uiso 1 1 calc R . .
C24 C 0.2809(3) -0.08255(17) 0.33151(19) 0.0406(7) Uani 1 1 d . . .
H24A H 0.3527 -0.0744 0.3608 0.049 Uiso 1 1 calc R . .
C25 C 0.2150(3) -0.16775(19) 0.4110(2) 0.0613(10) Uani 1 1 d . . .
H25A H 0.2714 -0.2278 0.4283 0.092 Uiso 1 1 calc R . .
H25B H 0.1460 -0.1821 0.3848 0.092 Uiso 1 1 calc R . .
H25C H 0.1856 -0.1479 0.4706 0.092 Uiso 1 1 calc R . .
C26 C 0.3333(3) -0.1103(2) 0.2374(2) 0.0558(9) Uani 1 1 d . . .
H26A H 0.3897 -0.1702 0.2550 0.084 Uiso 1 1 calc R . .
H26B H 0.3766 -0.0547 0.1894 0.084 Uiso 1 1 calc R . .
H26C H 0.2670 -0.1237 0.2075 0.084 Uiso 1 1 calc R . .
C27 C 0.1894(2) 0.46767(15) 0.28807(15) 0.0210(5) Uani 1 1 d . . .
C28 C 0.1424(2) 0.56082(16) 0.29221(17) 0.0269(5) Uani 1 1 d . . .
H28A H 0.0638 0.5688 0.3270 0.032 Uiso 1 1 calc R . .
C29 C 0.2101(2) 0.64308(17) 0.24540(19) 0.0346(6) Uani 1 1 d . . .
H29A H 0.1786 0.7074 0.2488 0.042 Uiso 1 1 calc R . .
C30 C 0.3230(3) 0.63077(19) 0.1941(2) 0.0379(6) Uani 1 1 d . . .
H30A H 0.3693 0.6871 0.1624 0.045 Uiso 1 1 calc R . .
C31 C 0.3708(2) 0.53738(18) 0.18778(18) 0.0324(6) Uani 1 1 d . . .
H31A H 0.4489 0.5305 0.1519 0.039 Uiso 1 1 calc R . .
C32 C 0.3041(2) 0.45343(17) 0.23414(16) 0.0241(5) Uani 1 1 d . . .
C33 C 0.4597(2) 0.33682(17) 0.18148(18) 0.0269(5) Uani 1 1 d . . .
H33A H 0.5227 0.3437 0.2195 0.032 Uiso 1 1 calc R . .
H33B H 0.4734 0.3835 0.1126 0.032 Uiso 1 1 calc R . .
C34 C 0.5705(2) 0.20904(19) 0.06528(18) 0.0326(6) Uani 1 1 d . . .
H34A H 0.5397 0.2679 0.0114 0.039 Uiso 1 1 calc R . .
C35 C 0.7021(2) 0.2267(3) 0.0665(2) 0.0533(8) Uani 1 1 d . . .
H35A H 0.7478 0.2350 0.0002 0.080 Uiso 1 1 calc R . .
H35B H 0.7390 0.1693 0.1155 0.080 Uiso 1 1 calc R . .
H35C H 0.7038 0.2873 0.0846 0.080 Uiso 1 1 calc R . .
C36 C 0.5621(3) 0.1176(2) 0.0333(2) 0.0492(8) Uani 1 1 d . . .
H36A H 0.6083 0.1265 -0.0330 0.074 Uiso 1 1 calc R . .
H36B H 0.4768 0.1103 0.0309 0.074 Uiso 1 1 calc R . .
H36C H 0.5960 0.0576 0.0813 0.074 Uiso 1 1 calc R . .
C37 C 0.5601(2) 0.1424(2) 0.28210(19) 0.0406(7) Uani 1 1 d . . .
H37A H 0.6375 0.1763 0.2648 0.049 Uiso 1 1 calc R . .
C38 C 0.5931(3) 0.0327(2) 0.2910(3) 0.0646(10) Uani 1 1 d . . .
H38A H 0.6307 -0.0009 0.3519 0.097 Uiso 1 1 calc R . .
H38B H 0.6503 0.0277 0.2329 0.097 Uiso 1 1 calc R . .
H38C H 0.5194 0.0005 0.2939 0.097 Uiso 1 1 calc R . .
C39 C 0.4975(3) 0.1544(3) 0.3813(2) 0.0592(9) Uani 1 1 d . . .
H39A H 0.5515 0.1246 0.4327 0.089 Uiso 1 1 calc R . .
H39B H 0.4219 0.1206 0.4010 0.089 Uiso 1 1 calc R . .
H39C H 0.4790 0.2257 0.3737 0.089 Uiso 1 1 calc R . .
C40 C -0.4679(5) 0.4553(6) 0.5856(5) 0.0369(13) Uiso 0.50 1 d P A -1
H40A H -0.4463 0.4112 0.6475 0.044 Uiso 0.50 1 calc PR A -1
C41 C -0.4535(6) 0.5601(6) 0.5561(5) 0.0499(17) Uiso 0.50 1 d P A -1
H41A H -0.4217 0.5852 0.6000 0.060 Uiso 0.50 1 calc PR A -1
C42 C -0.4832(6) 0.6251(6) 0.4683(5) 0.0496(17) Uiso 0.50 1 d P A -1
H42A H -0.4717 0.6943 0.4512 0.060 Uiso 0.50 1 calc PR A -1
C43 C -0.5284(7) 0.5911(6) 0.4068(6) 0.060(2) Uiso 0.50 1 d P A -1
H43A H -0.5503 0.6366 0.3456 0.072 Uiso 0.50 1 calc PR A -1
C44 C -0.5446(5) 0.4879(6) 0.4305(5) 0.0391(14) Uiso 0.50 1 d P A -1
H44A H -0.5762 0.4650 0.3848 0.047 Uiso 0.50 1 calc PR A -1
C45 C -0.5150(6) 0.4205(5) 0.5194(5) 0.0448(16) Uiso 0.50 1 d P A -1
C46 C -0.5213(9) 0.3053(7) 0.5481(7) 0.092(3) Uiso 0.50 1 d P A -1
H46A H -0.5835 0.2915 0.5144 0.137 Uiso 0.50 1 calc PR A -1
H46B H -0.5421 0.2771 0.6205 0.137 Uiso 0.50 1 calc PR A -1
H46C H -0.4422 0.2748 0.5274 0.137 Uiso 0.50 1 calc PR A -1

loop_
_atom_site_aniso_label
_atom_site_aniso_U_11
_atom_site_aniso_U_22
_atom_site_aniso_U_33
_atom_site_aniso_U_23
_atom_site_aniso_U_13
_atom_site_aniso_U_12
Co1 0.02024(16) 0.01966(15) 0.01717(15) -0.00775(12) -0.00043(11) -0.00003(11)
V1 0.01897(19) 0.01919(18) 0.01885(18) -0.00837(14) -0.00092(14) -0.00108(14)
P1 0.0224(3) 0.0281(3) 0.0179(3) -0.0088(2) -0.0015(2) -0.0008(2)
P2 0.0368(4) 0.0196(3) 0.0211(3) -0.0087(2) 0.0000(3) -0.0056(2)
P3 0.0184(3) 0.0301(3) 0.0240(3) -0.0103(2) -0.0013(2) 0.0025(2)
N1 0.0223(10) 0.0261(10) 0.0191(9) -0.0102(8) -0.0021(7) 0.0018(8)
N2 0.0283(10) 0.0174(9) 0.0186(9) -0.0079(7) -0.0013(8) -0.0020(7)
N3 0.0181(9) 0.0282(10) 0.0266(10) -0.0138(8) 0.0027(8) -0.0030(8)
N4 0.0179(9) 0.0184(9) 0.0201(9) -0.0077(7) -0.0009(7) -0.0022(7)
C1 0.0201(11) 0.0181(10) 0.0250(11) -0.0087(9) -0.0005(9) -0.0017(8)
C2 0.0272(13) 0.0270(12) 0.0275(12) -0.0150(10) 0.0017(10) -0.0028(10)
C3 0.0203(12) 0.0378(14) 0.0390(14) -0.0188(12) 0.0047(10) -0.0002(10)
C4 0.0198(12) 0.0398(14) 0.0443(15) -0.0184(12) -0.0054(11) 0.0032(10)
C5 0.0260(13) 0.0340(13) 0.0318(13) -0.0147(11) -0.0088(10) 0.0033(10)
C6 0.0237(12) 0.0188(10) 0.0242(11) -0.0070(9) -0.0027(9) 0.0006(9)
C7 0.0244(12) 0.0310(12) 0.0210(11) -0.0109(10) -0.0056(9) 0.0020(9)
C8 0.0299(13) 0.0358(13) 0.0217(12) -0.0039(10) -0.0035(10) -0.0019(11)
C9 0.0463(17) 0.0372(15) 0.0344(15) 0.0015(12) -0.0076(12) -0.0115(13)
C10 0.0364(16) 0.0547(17) 0.0253(13) -0.0040(12) 0.0034(11) -0.0029(13)
C11 0.0293(13) 0.0427(14) 0.0298(13) -0.0213(11) -0.0026(10) -0.0042(11)
C12 0.0412(16) 0.0612(18) 0.0351(15) -0.0267(14) -0.0144(12) 0.0036(14)
C13 0.0539(18) 0.0441(16) 0.0418(16) -0.0275(13) -0.0061(13) 0.0028(13)
C14 0.0191(11) 0.0233(11) 0.0193(10) -0.0097(9) 0.0014(8) -0.0034(9)
C15 0.0284(13) 0.0239(11) 0.0273(12) -0.0133(10) -0.0004(10) -0.0017(9)
C16 0.0400(15) 0.0346(13) 0.0252(12) -0.0164(11) -0.0020(11) -0.0069(11)
C17 0.0417(15) 0.0343(13) 0.0197(12) -0.0083(10) -0.0054(10) -0.0048(11)
C18 0.0317(13) 0.0218(11) 0.0243(12) -0.0068(9) -0.0018(10) -0.0047(10)
C19 0.0175(11) 0.0232(11) 0.0214(11) -0.0086(9) 0.0004(8) -0.0036(9)
C20 0.0333(13) 0.0195(11) 0.0226(11) -0.0086(9) 0.0000(10) -0.0026(9)
C21 0.0455(16) 0.0349(13) 0.0267(13) -0.0093(11) 0.0004(11) -0.0214(12)
C22 0.0319(15) 0.0468(16) 0.0489(17) 0.0000(13) -0.0079(13) -0.0158(13)
C23 0.081(2) 0.065(2) 0.0321(15) -0.0146(14) -0.0002(15) -0.0467(18)
C24 0.0639(19) 0.0212(12) 0.0312(14) -0.0097(11) 0.0077(13) 0.0029(12)
C25 0.098(3) 0.0216(13) 0.0463(18) -0.0032(13) 0.0205(18) 0.0009(15)
C26 0.084(2) 0.0326(15) 0.0490(18) -0.0237(14) 0.0211(17) -0.0054(15)
C27 0.0233(12) 0.0208(10) 0.0193(11) -0.0060(9) -0.0021(9) -0.0052(9)
C28 0.0294(13) 0.0231(11) 0.0288(12) -0.0106(10) -0.0021(10) 0.0000(10)
C29 0.0437(16) 0.0200(12) 0.0412(15) -0.0115(11) -0.0040(12) -0.0030(11)
C30 0.0470(17) 0.0275(13) 0.0385(15) -0.0083(11) 0.0032(12) -0.0170(12)
C31 0.0306(14) 0.0345(13) 0.0324(13) -0.0124(11) 0.0064(11) -0.0124(11)
C32 0.0258(12) 0.0267(11) 0.0215(11) -0.0100(9) -0.0012(9) -0.0043(9)
C33 0.0170(11) 0.0370(13) 0.0298(12) -0.0163(11) 0.0023(9) -0.0046(10)
C34 0.0254(13) 0.0418(14) 0.0306(13) -0.0163(11) 0.0039(10) 0.0014(11)
C35 0.0262(15) 0.088(2) 0.0439(17) -0.0239(17) 0.0077(13) -0.0049(15)
C36 0.0513(19) 0.0503(17) 0.0491(17) -0.0290(15) 0.0026(14) 0.0096(14)
C37 0.0231(13) 0.0573(18) 0.0358(15) -0.0074(13) -0.0088(11) 0.0040(12)
C38 0.049(2) 0.057(2) 0.070(2) 0.0041(17) -0.0242(17) 0.0164(16)
C39 0.0418(18) 0.101(3) 0.0286(15) -0.0106(16) -0.0122(13) 0.0009(18)

loop_
_atom_type_symbol
_atom_type_description
_atom_type_scat_dispersion_real
_atom_type_scat_dispersion_imag
_atom_type_scat_source
C C 0.0033 0.0016 'International Tables Vol C Tables 4.2.6.8 and 6.1.1.4'
H H 0.0000 0.0000 'International Tables Vol C Tables 4.2.6.8 and 6.1.1.4'
N N 0.0061 0.0033 'International Tables Vol C Tables 4.2.6.8 and 6.1.1.4'
P P 0.1023 0.0942 'International Tables Vol C Tables 4.2.6.8 and 6.1.1.4'
V V 0.3005 0.5294 'International Tables Vol C Tables 4.2.6.8 and 6.1.1.4'
Co Co 0.3494 0.9721 'International Tables Vol C Tables 4.2.6.8 and 6.1.1.4'

loop_
_geom_angle_atom_site_label_1
_geom_angle_atom_site_label_2
_geom_angle_atom_site_label_3
_geom_angle
V1 Co1 P3 88.41(2)
V1 Co1 P2 91.46(2)
P3 Co1 P2 120.61(3)
V1 Co1 P1 92.46(2)
P3 Co1 P1 120.01(2)
P2 Co1 P1 119.33(3)
N3 V1 N1 114.20(8)
N3 V1 N2 117.03(8)
N1 V1 N2 116.84(8)
N3 V1 Co1 103.74(5)
N1 V1 Co1 100.58(5)
N2 V1 Co1 100.67(5)
N3 V1 N4 78.58(7)
N1 V1 N4 78.46(7)
N2 V1 N4 77.99(7)
Co1 V1 N4 177.67(5)
C7 P1 C8 99.73(11)
C7 P1 C11 100.27(11)
C8 P1 C11 103.58(11)
C7 P1 Co1 107.09(7)
C8 P1 Co1 124.15(8)
C11 P1 Co1 118.00(8)
C20 P2 C21 99.77(11)
C20 P2 C24 101.18(11)
C21 P2 C24 103.25(13)
C20 P2 Co1 107.62(7)
C21 P2 Co1 123.70(9)
C24 P2 Co1 117.70(9)
C33 P3 C34 102.23(11)
C33 P3 C37 99.75(12)
C34 P3 C37 103.31(12)
C33 P3 Co1 110.22(7)
C34 P3 Co1 113.67(8)
C37 P3 Co1 124.73(9)
C6 N1 C7 117.16(18)
C6 N1 V1 115.04(14)
C7 N1 V1 124.71(14)
C19 N2 C20 117.90(17)
C19 N2 V1 115.89(13)
C20 N2 V1 123.99(13)
C32 N3 C33 118.96(18)
C32 N3 V1 115.98(14)
C33 N3 V1 122.91(14)
C1 N4 C14 113.38(16)
C1 N4 C27 114.10(16)
C14 N4 C27 114.05(16)
C1 N4 V1 103.97(12)
C14 N4 V1 105.19(12)
C27 N4 V1 104.75(12)
C2 C1 C6 121.7(2)
C2 C1 N4 123.5(2)
C6 C1 N4 114.84(18)
C1 C2 C3 120.4(2)
C1 C2 H2A 119.8
C3 C2 H2A 119.8
C4 C3 C2 118.8(2)
C4 C3 H3A 120.6
C2 C3 H3A 120.6
C3 C4 C5 121.4(2)
C3 C4 H4A 119.3
C5 C4 H4A 119.3
C4 C5 C6 120.6(2)
C4 C5 H5A 119.7
C6 C5 H5A 119.7
N1 C6 C5 126.1(2)
N1 C6 C1 116.9(2)
C5 C6 C1 117.0(2)
N1 C7 P1 107.93(15)
N1 C7 H7A 110.1
P1 C7 H7A 110.1
N1 C7 H7B 110.1
P1 C7 H7B 110.1
H7A C7 H7B 108.4
C10 C8 C9 111.1(2)
C10 C8 P1 113.15(18)
C9 C8 P1 109.57(16)
C10 C8 H8A 107.6
C9 C8 H8A 107.6
P1 C8 H8A 107.6
C8 C9 H9A 109.5
C8 C9 H9B 109.5
H9A C9 H9B 109.5
C8 C9 H9C 109.5
H9A C9 H9C 109.5
H9B C9 H9C 109.5
C8 C10 H10A 109.5
C8 C10 H10B 109.5
H10A C10 H10B 109.5
C8 C10 H10C 109.5
H10A C10 H10C 109.5
H10B C10 H10C 109.5
C12 C11 C13 112.0(2)
C12 C11 P1 115.38(18)
C13 C11 P1 112.43(18)
C12 C11 H11A 105.3
C13 C11 H11A 105.3
P1 C11 H11A 105.3
C11 C12 H12A 109.5
C11 C12 H12B 109.5
H12A C12 H12B 109.5
C11 C12 H12C 109.5
H12A C12 H12C 109.5
H12B C12 H12C 109.5
C11 C13 H13A 109.5
C11 C13 H13B 109.5
H13A C13 H13B 109.5
C11 C13 H13C 109.5
H13A C13 H13C 109.5
H13B C13 H13C 109.5
C15 C14 C19 121.7(2)
C15 C14 N4 123.85(19)
C19 C14 N4 114.44(18)
C14 C15 C16 120.2(2)
C14 C15 H15A 119.9
C16 C15 H15A 119.9
C17 C16 C15 118.9(2)
C17 C16 H16A 120.5
C15 C16 H16A 120.5
C16 C17 C18 121.4(2)
C16 C17 H17A 119.3
C18 C17 H17A 119.3
C17 C18 C19 120.6(2)
C17 C18 H18A 119.7
C19 C18 H18A 119.7
N2 C19 C18 125.91(19)
N2 C19 C14 116.95(19)
C18 C19 C14 117.10(19)
N2 C20 P2 106.71(14)
N2 C20 H20A 110.4
P2 C20 H20A 110.4
N2 C20 H20B 110.4
P2 C20 H20B 110.4
H20A C20 H20B 108.6
C22 C21 C23 111.1(3)
C22 C21 P2 110.94(17)
C23 C21 P2 112.5(2)
C22 C21 H21A 107.3
C23 C21 H21A 107.3
P2 C21 H21A 107.3
C21 C22 H22A 109.5
C21 C22 H22B 109.5
H22A C22 H22B 109.5
C21 C22 H22C 109.5
H22A C22 H22C 109.5
H22B C22 H22C 109.5
C21 C23 H23A 109.5
C21 C23 H23B 109.5
H23A C23 H23B 109.5
C21 C23 H23C 109.5
H23A C23 H23C 109.5
H23B C23 H23C 109.5
C25 C24 C26 112.1(2)
C25 C24 P2 115.6(2)
C26 C24 P2 111.35(19)
C25 C24 H24A 105.6
C26 C24 H24A 105.6
P2 C24 H24A 105.6
C24 C25 H25A 109.5
C24 C25 H25B 109.5
H25A C25 H25B 109.5
C24 C25 H25C 109.5
H25A C25 H25C 109.5
H25B C25 H25C 109.5
C24 C26 H26A 109.5
C24 C26 H26B 109.5
H26A C26 H26B 109.5
C24 C26 H26C 109.5
H26A C26 H26C 109.5
H26B C26 H26C 109.5
C28 C27 C32 121.7(2)
C28 C27 N4 123.59(19)
C32 C27 N4 114.72(18)
C27 C28 C29 119.8(2)
C27 C28 H28A 120.1
C29 C28 H28A 120.1
C30 C29 C28 119.6(2)
C30 C29 H29A 120.2
C28 C29 H29A 120.2
C29 C30 C31 121.3(2)
C29 C30 H30A 119.4
C31 C30 H30A 119.4
C30 C31 C32 120.2(2)
C30 C31 H31A 119.9
C32 C31 H31A 119.9
N3 C32 C31 125.9(2)
N3 C32 C27 116.63(19)
C31 C32 C27 117.4(2)
N3 C33 P3 105.57(15)
N3 C33 H33A 110.6
P3 C33 H33A 110.6
N3 C33 H33B 110.6
P3 C33 H33B 110.6
H33A C33 H33B 108.8
C35 C34 C36 111.9(2)
C35 C34 P3 115.93(18)
C36 C34 P3 111.33(18)
C35 C34 H34A 105.6
C36 C34 H34A 105.6
P3 C34 H34A 105.6
C34 C35 H35A 109.5
C34 C35 H35B 109.5
H35A C35 H35B 109.5
C34 C35 H35C 109.5
H35A C35 H35C 109.5
H35B C35 H35C 109.5
C34 C36 H36A 109.5
C34 C36 H36B 109.5
H36A C36 H36B 109.5
C34 C36 H36C 109.5
H36A C36 H36C 109.5
H36B C36 H36C 109.5
C38 C37 C39 111.3(3)
C38 C37 P3 112.0(2)
C39 C37 P3 110.72(19)
C38 C37 H37A 107.5
C39 C37 H37A 107.5
P3 C37 H37A 107.5
C37 C38 H38A 109.5
C37 C38 H38B 109.5
H38A C38 H38B 109.5
C37 C38 H38C 109.5
H38A C38 H38C 109.5
H38B C38 H38C 109.5
C37 C39 H39A 109.5
C37 C39 H39B 109.5
H39A C39 H39B 109.5
C37 C39 H39C 109.5
H39A C39 H39C 109.5
H39B C39 H39C 109.5
C45 C40 C41 117.2(6)
C45 C40 H40A 121.4
C41 C40 H40A 121.4
C42 C41 C40 123.0(7)
C42 C41 H41A 118.5
C40 C41 H41A 118.5
C43 C42 C41 119.1(8)
C43 C42 H42A 120.5
C41 C42 H42A 120.5
C42 C43 C44 121.2(7)
C42 C43 H43A 119.4
C44 C43 H43A 119.4
C45 C44 C43 120.6(6)
C45 C44 H44A 119.7
C43 C44 H44A 119.7
C44 C45 C40 118.9(6)
C44 C45 C46 123.9(7)
C40 C45 C46 117.0(7)

loop_
_geom_bond_atom_site_label_1
_geom_bond_atom_site_label_2
_geom_bond_distance
Co1 V1 2.1234(4)
Co1 P3 2.2315(7)
Co1 P2 2.2317(6)
Co1 P1 2.2434(6)
V1 N3 1.9442(18)
V1 N1 1.9543(18)
V1 N2 1.9694(17)
V1 N4 2.2266(17)
P1 C7 1.853(2)
P1 C8 1.862(2)
P1 C11 1.863(2)
P2 C20 1.846(2)
P2 C21 1.856(3)
P2 C24 1.857(3)
P3 C33 1.852(2)
P3 C34 1.858(2)
P3 C37 1.864(3)
N1 C6 1.384(3)
N1 C7 1.453(3)
N2 C19 1.382(3)
N2 C20 1.451(3)
N3 C32 1.386(3)
N3 C33 1.458(3)
N4 C1 1.462(3)
N4 C14 1.465(3)
N4 C27 1.465(3)
C1 C2 1.378(3)
C1 C6 1.408(3)
C2 C3 1.388(3)
C2 H2A 0.9500
C3 C4 1.377(3)
C3 H3A 0.9500
C4 C5 1.390(3)
C4 H4A 0.9500
C5 C6 1.400(3)
C5 H5A 0.9500
C7 H7A 0.9900
C7 H7B 0.9900
C8 C10 1.529(3)
C8 C9 1.530(4)
C8 H8A 1.0000
C9 H9A 0.9800
C9 H9B 0.9800
C9 H9C 0.9800
C10 H10A 0.9800
C10 H10B 0.9800
C10 H10C 0.9800
C11 C12 1.528(3)
C11 C13 1.528(3)
C11 H11A 1.0000
C12 H12A 0.9800
C12 H12B 0.9800
C12 H12C 0.9800
C13 H13A 0.9800
C13 H13B 0.9800
C13 H13C 0.9800
C14 C15 1.375(3)
C14 C19 1.410(3)
C15 C16 1.391(3)
C15 H15A 0.9500
C16 C17 1.377(3)
C16 H16A 0.9500
C17 C18 1.387(3)
C17 H17A 0.9500
C18 C19 1.401(3)
C18 H18A 0.9500
C20 H20A 0.9900
C20 H20B 0.9900
C21 C22 1.526(4)
C21 C23 1.530(3)
C21 H21A 1.0000
C22 H22A 0.9800
C22 H22B 0.9800
C22 H22C 0.9800
C23 H23A 0.9800
C23 H23B 0.9800
C23 H23C 0.9800
C24 C25 1.531(4)
C24 C26 1.533(3)
C24 H24A 1.0000
C25 H25A 0.9800
C25 H25B 0.9800
C25 H25C 0.9800
C26 H26A 0.9800
C26 H26B 0.9800
C26 H26C 0.9800
C27 C28 1.376(3)
C27 C32 1.413(3)
C28 C29 1.389(3)
C28 H28A 0.9500
C29 C30 1.375(4)
C29 H29A 0.9500
C30 C31 1.391(3)
C30 H30A 0.9500
C31 C32 1.400(3)
C31 H31A 0.9500
C33 H33A 0.9900
C33 H33B 0.9900
C34 C35 1.527(4)
C34 C36 1.529(4)
C34 H34A 1.0000
C35 H35A 0.9800
C35 H35B 0.9800
C35 H35C 0.9800
C36 H36A 0.9800
C36 H36B 0.9800
C36 H36C 0.9800
C37 C38 1.522(4)
C37 C39 1.530(4)
C37 H37A 1.0000
C38 H38A 0.9800
C38 H38B 0.9800
C38 H38C 0.9800
C39 H39A 0.9800
C39 H39B 0.9800
C39 H39C 0.9800
C40 C45 1.399(9)
C40 C41 1.428(9)
C40 H40A 0.9500
C41 C42 1.355(10)
C41 H41A 0.9500
C42 C43 1.324(10)
C42 H42A 0.9500
C43 C44 1.419(9)
C43 H43A 0.9500
C44 C45 1.378(9)
C44 H44A 0.9500
C45 C46 1.557(10)
C46 H46A 0.9800
C46 H46B 0.9800
C46 H46C 0.9800

loop_
_geom_torsion_atom_site_label_1
_geom_torsion_atom_site_label_2
_geom_torsion_atom_site_label_3
_geom_torsion_atom_site_label_4
_geom_torsion
P3 Co1 V1 N3 20.25(6)
P2 Co1 V1 N3 140.84(6)
P1 Co1 V1 N3 -99.72(6)
P3 Co1 V1 N1 138.60(6)
P2 Co1 V1 N1 -100.81(6)
P1 Co1 V1 N1 18.63(6)
P3 Co1 V1 N2 -101.23(6)
P2 Co1 V1 N2 19.36(6)
P1 Co1 V1 N2 138.80(6)
P3 Co1 V1 N4 -155.9(12)
P2 Co1 V1 N4 -35.3(12)
P1 Co1 V1 N4 84.1(12)
V1 Co1 P1 C7 -25.79(8)
P3 Co1 P1 C7 -115.38(8)
P2 Co1 P1 C7 67.27(8)
V1 Co1 P1 C8 89.19(10)
P3 Co1 P1 C8 -0.40(10)
P2 Co1 P1 C8 -177.75(9)
V1 Co1 P1 C11 -137.80(9)
P3 Co1 P1 C11 132.61(9)
P2 Co1 P1 C11 -44.74(9)
V1 Co1 P2 C20 -29.30(8)
P3 Co1 P2 C20 59.72(9)
P1 Co1 P2 C20 -122.95(8)
V1 Co1 P2 C21 85.91(10)
P3 Co1 P2 C21 174.93(10)
P1 Co1 P2 C21 -7.74(10)
V1 Co1 P2 C24 -142.67(11)
P3 Co1 P2 C24 -53.65(11)
P1 Co1 P2 C24 123.68(11)
V1 Co1 P3 C33 -29.03(8)
P2 Co1 P3 C33 -119.79(8)
P1 Co1 P3 C33 62.90(9)
V1 Co1 P3 C34 -143.11(9)
P2 Co1 P3 C34 126.14(9)
P1 Co1 P3 C34 -51.18(10)
V1 Co1 P3 C37 89.32(11)
P2 Co1 P3 C37 -1.44(12)
P1 Co1 P3 C37 -178.75(11)
N3 V1 N1 C6 -98.86(16)
N2 V1 N1 C6 42.93(17)
Co1 V1 N1 C6 150.73(14)
N4 V1 N1 C6 -27.11(15)
N3 V1 N1 C7 101.69(18)
N2 V1 N1 C7 -116.52(17)
Co1 V1 N1 C7 -8.73(18)
N4 V1 N1 C7 173.43(18)
N3 V1 N2 C19 45.12(17)
N1 V1 N2 C19 -95.58(16)
Co1 V1 N2 C19 156.68(14)
N4 V1 N2 C19 -25.26(15)
N3 V1 N2 C20 -117.54(18)
N1 V1 N2 C20 101.76(18)
Co1 V1 N2 C20 -5.98(18)
N4 V1 N2 C20 172.08(19)
N1 V1 N3 C32 45.83(17)
N2 V1 N3 C32 -95.88(16)
Co1 V1 N3 C32 154.31(14)
N4 V1 N3 C32 -25.84(15)
N1 V1 N3 C33 -117.30(18)
N2 V1 N3 C33 100.99(18)
Co1 V1 N3 C33 -8.82(18)
N4 V1 N3 C33 171.02(18)
N3 V1 N4 C1 145.60(13)
N1 V1 N4 C1 27.70(12)
N2 V1 N4 C1 -93.27(13)
Co1 V1 N4 C1 -38.2(13)
N3 V1 N4 C14 -94.98(13)
N1 V1 N4 C14 147.12(13)
N2 V1 N4 C14 26.15(12)
Co1 V1 N4 C14 81.2(12)
N3 V1 N4 C27 25.57(13)
N1 V1 N4 C27 -92.34(13)
N2 V1 N4 C27 146.70(14)
Co1 V1 N4 C27 -158.2(11)
C14 N4 C1 C2 39.9(3)
C27 N4 C1 C2 -92.9(2)
V1 N4 C1 C2 153.56(18)
C14 N4 C1 C6 -139.03(18)
C27 N4 C1 C6 88.1(2)
V1 N4 C1 C6 -25.4(2)
C6 C1 C2 C3 -2.9(3)
N4 C1 C2 C3 178.3(2)
C1 C2 C3 C4 -0.4(4)
C2 C3 C4 C5 1.9(4)
C3 C4 C5 C6 -0.3(4)
C7 N1 C6 C5 5.3(3)
V1 N1 C6 C5 -155.77(19)
C7 N1 C6 C1 -177.92(19)
V1 N1 C6 C1 21.0(2)
C4 C5 C6 N1 174.0(2)
C4 C5 C6 C1 -2.7(3)
C2 C1 C6 N1 -172.7(2)
N4 C1 C6 N1 6.2(3)
C2 C1 C6 C5 4.3(3)
N4 C1 C6 C5 -176.72(19)
C6 N1 C7 P1 -169.43(15)
V1 N1 C7 P1 -10.4(2)
C8 P1 C7 N1 -106.51(16)
C11 P1 C7 N1 147.63(16)
Co1 P1 C7 N1 23.93(16)
C7 P1 C8 C10 -167.47(19)
C11 P1 C8 C10 -64.3(2)
Co1 P1 C8 C10 74.1(2)
C7 P1 C8 C9 67.90(19)
C11 P1 C8 C9 171.05(18)
Co1 P1 C8 C9 -50.6(2)
C7 P1 C11 C12 63.9(2)
C8 P1 C11 C12 -38.8(2)
Co1 P1 C11 C12 179.69(15)
C7 P1 C11 C13 -165.90(18)
C8 P1 C11 C13 91.4(2)
Co1 P1 C11 C13 -50.1(2)
C1 N4 C14 C15 -90.8(2)
C27 N4 C14 C15 42.1(3)
V1 N4 C14 C15 156.26(18)
C1 N4 C14 C19 88.6(2)
C27 N4 C14 C19 -138.59(19)
V1 N4 C14 C19 -24.4(2)
C19 C14 C15 C16 -2.3(3)
N4 C14 C15 C16 177.0(2)
C14 C15 C16 C17 -0.1(4)
C15 C16 C17 C18 1.2(4)
C16 C17 C18 C19 0.0(4)
C20 N2 C19 C18 5.5(3)
V1 N2 C19 C18 -158.26(18)
C20 N2 C19 C14 -177.03(19)
V1 N2 C19 C14 19.2(2)
C17 C18 C19 N2 175.2(2)
C17 C18 C19 C14 -2.3(3)
C15 C14 C19 N2 -174.2(2)
N4 C14 C19 N2 6.4(3)
C15 C14 C19 C18 3.5(3)
N4 C14 C19 C18 -175.89(19)
C19 N2 C20 P2 -177.81(15)
V1 N2 C20 P2 -15.5(2)
C21 P2 C20 N2 -100.88(17)
C24 P2 C20 N2 153.38(16)
Co1 P2 C20 N2 29.32(17)
C20 P2 C21 C22 63.56(19)
C24 P2 C21 C22 167.61(18)
Co1 P2 C21 C22 -55.4(2)
C20 P2 C21 C23 -171.3(2)
C24 P2 C21 C23 -67.2(2)
Co1 P2 C21 C23 69.7(2)
C20 P2 C24 C25 67.3(2)
C21 P2 C24 C25 -35.6(3)
Co1 P2 C24 C25 -175.8(2)
C20 P2 C24 C26 -163.3(2)
C21 P2 C24 C26 93.8(2)
Co1 P2 C24 C26 -46.4(2)
C1 N4 C27 C28 44.3(3)
C14 N4 C27 C28 -88.2(3)
V1 N4 C27 C28 157.37(19)
C1 N4 C27 C32 -135.64(19)
C14 N4 C27 C32 91.9(2)
V1 N4 C27 C32 -22.6(2)
C32 C27 C28 C29 -2.3(4)
N4 C27 C28 C29 177.8(2)
C27 C28 C29 C30 0.9(4)
C28 C29 C30 C31 0.3(4)
C29 C30 C31 C32 -0.1(4)
C33 N3 C32 C31 6.9(3)
V1 N3 C32 C31 -156.9(2)
C33 N3 C32 C27 -175.3(2)
V1 N3 C32 C27 20.9(3)
C30 C31 C32 N3 176.6(2)
C30 C31 C32 C27 -1.1(4)
C28 C27 C32 N3 -175.6(2)
N4 C27 C32 N3 4.3(3)
C28 C27 C32 C31 2.4(3)
N4 C27 C32 C31 -177.7(2)
C32 N3 C33 P3 -174.94(16)
V1 N3 C33 P3 -12.3(2)
C34 P3 C33 N3 149.15(16)
C37 P3 C33 N3 -104.82(16)
Co1 P3 C33 N3 27.97(17)
C33 P3 C34 C35 66.1(2)
C37 P3 C34 C35 -37.1(2)
Co1 P3 C34 C35 -175.09(19)
C33 P3 C34 C36 -164.43(19)
C37 P3 C34 C36 92.3(2)
Co1 P3 C34 C36 -45.7(2)
C33 P3 C37 C38 -173.3(2)
C34 P3 C37 C38 -68.1(2)
Co1 P3 C37 C38 63.6(2)
C33 P3 C37 C39 61.8(2)
C34 P3 C37 C39 167.0(2)
Co1 P3 C37 C39 -61.3(3)
C45 C40 C41 C42 0.0(9)
C40 C41 C42 C43 0.5(10)
C41 C42 C43 C44 -0.9(10)
C42 C43 C44 C45 0.9(10)
C43 C44 C45 C40 -0.4(9)
C43 C44 C45 C46 -175.5(7)
C41 C40 C45 C44 0.1(9)
C41 C40 C45 C46 175.4(6)
